data_1542096
loop_
_publ_author_name
'Tucker, C.W.'
'Seybolt, A.U.'
'Sumsion, H.T.'

_publ_section_title
;
 The location of oxygen atoms in vanadium-oxygen alloys by means of
 neutron diffraction
;
_journal_name_full 'Acta Metallurgica'
_journal_page_first 390
_journal_page_last 393
_journal_volume 1
_journal_year 1953
_chemical_formula_sum 'O0.532 V'
_chemical_name_systematic 'V O.532'
_space_group_IT_number 139
_symmetry_space_group_name_Hall '-I 4 2'
_symmetry_space_group_name_H-M 'I 4/m m m'
_cell_angle_alpha 90
_cell_angle_beta 90
_cell_angle_gamma 90
_cell_formula_units_Z 2
_cell_length_a 2.94
_cell_length_b 2.94
_cell_length_c 3.5
_cell_volume 30.253
_citation_journal_id_ASTM AMETAR
_cod_data_source_file Tucker_AMETAR_1953_1716.cif
_cod_data_source_block O0.532V1
_cod_original_cell_volume 30.2526
_cod_original_formula_sum 'O0.532 V1'
_cod_database_code 1542096

loop_
_symmetry_equiv_pos_as_xyz
x,y,z
-y,x,z
-x,-y,z
y,-x,z
x,-y,-z
y,x,-z
-x,y,-z
-y,-x,-z
-x,-y,-z
y,-x,-z
x,y,-z
-y,x,-z
-x,y,z
-y,-x,z
x,-y,z
y,x,z
x+1/2,y+1/2,z+1/2
-y+1/2,x+1/2,z+1/2
-x+1/2,-y+1/2,z+1/2
y+1/2,-x+1/2,z+1/2
x+1/2,-y+1/2,-z+1/2
y+1/2,x+1/2,-z+1/2
-x+1/2,y+1/2,-z+1/2
-y+1/2,-x+1/2,-z+1/2
-x+1/2,-y+1/2,-z+1/2
y+1/2,-x+1/2,-z+1/2
x+1/2,y+1/2,-z+1/2
-y+1/2,x+1/2,-z+1/2
-x+1/2,y+1/2,z+1/2
-y+1/2,-x+1/2,z+1/2
x+1/2,-y+1/2,z+1/2
y+1/2,x+1/2,z+1/2

loop_
_atom_site_label
_atom_site_type_symbol
_atom_site_fract_x
_atom_site_fract_y
_atom_site_fract_z
_atom_site_occupancy
_atom_site_U_iso_or_equiv
V1 V 0 0 0 1 0.0
O1 O 0 0 0.5 0.532 0.0
